data_7206929
loop_
_publ_author_name
'Zhang, Kou-Lin'
'Hou, Chuan-Tao'
'Song, Jing-Jing'
'Deng, Ye'
'Li, Liang'
'Ng, Seik Weng'
'Diao, Guo-Wang'

_publ_section_title
;
 Temperature and auxiliary ligand-controlled supramolecular assembly in a
 series of Zn(ii)-organic frameworks: syntheses, structures and properties
;
_journal_issue 2
_journal_name_full CrystEngComm
_journal_page_first 590
_journal_paper_doi 10.1039/c1ce05577a
_journal_volume 14
_journal_year 2012
_chemical_formula_sum 'C16 H15 I N6 O4 Zn'
_chemical_formula_weight 547.61
_chemical_name_systematic
;
?
;
_space_group_IT_number 14
_symmetry_cell_setting monoclinic
_symmetry_space_group_name_Hall '-P 2ybc'
_symmetry_space_group_name_H-M 'P 1 21/c 1'
_atom_sites_solution_hydrogens geom
_atom_sites_solution_primary direct
_atom_sites_solution_secondary difmap
_audit_creation_method SHELXL-97
_cell_angle_alpha 90.00
_cell_angle_beta 102.3130(10)
_cell_angle_gamma 90.00
_cell_formula_units_Z 4
_cell_length_a 8.5844(9)
_cell_length_b 22.107(2)
_cell_length_c 10.2952(11)
_cell_measurement_reflns_used 8118
_cell_measurement_temperature 296(2)
_cell_measurement_theta_max 27.558
_cell_measurement_theta_min 2.192
_cell_volume 1908.8(3)
_computing_cell_refinement 'SAINT (Bruker, 2004)'
_computing_data_collection 'APEX2 (Bruker, 2004)'
_computing_data_reduction 'SAINT (Bruker, 2004)'
_computing_molecular_graphics 'Diamond (CRYSTAL IMPACT, 2001)'
_computing_structure_refinement 'SHELXL-97 (Sheldrick, 1997)'
_computing_structure_solution 'SHELXS-97 (Sheldrick, 1990)'
_diffrn_ambient_temperature 296(2)
_diffrn_detector_area_resol_mean 8.3
_diffrn_measured_fraction_theta_full 0.997
_diffrn_measured_fraction_theta_max 0.997
_diffrn_measurement_device_type 'Bruker APEXII area-detector'
_diffrn_measurement_method '\f and \w'
_diffrn_radiation_monochromator graphite
_diffrn_radiation_source 'fine-focus sealed tube'
_diffrn_radiation_type MoK\a
_diffrn_radiation_wavelength 0.71073
_diffrn_reflns_av_R_equivalents 0.0388
_diffrn_reflns_av_sigmaI/netI 0.0346
_diffrn_reflns_limit_h_max 10
_diffrn_reflns_limit_h_min -11
_diffrn_reflns_limit_k_max 28
_diffrn_reflns_limit_k_min -28
_diffrn_reflns_limit_l_max 13
_diffrn_reflns_limit_l_min -12
_diffrn_reflns_number 16446
_diffrn_reflns_theta_full 27.49
_diffrn_reflns_theta_max 27.49
_diffrn_reflns_theta_min 1.84
_exptl_absorpt_coefficient_mu 2.940
_exptl_absorpt_correction_T_max 0.607
_exptl_absorpt_correction_T_min 0.433
_exptl_absorpt_correction_type multi-scan
_exptl_crystal_colour yellow
_exptl_crystal_density_diffrn 1.905
_exptl_crystal_density_method 'not measured'
_exptl_crystal_description BLOCK
_exptl_crystal_F_000 1072
_exptl_crystal_size_max 0.29
_exptl_crystal_size_mid 0.24
_exptl_crystal_size_min 0.17
_refine_diff_density_max 0.591
_refine_diff_density_min -1.065
_refine_diff_density_rms 0.132
_refine_ls_extinction_method none
_refine_ls_goodness_of_fit_ref 1.069
_refine_ls_hydrogen_treatment constr
_refine_ls_matrix_type full
_refine_ls_number_parameters 253
_refine_ls_number_reflns 4369
_refine_ls_number_restraints 0
_refine_ls_restrained_S_all 1.069
_refine_ls_R_factor_all 0.0410
_refine_ls_R_factor_gt 0.0313
_refine_ls_shift/su_max 0.001
_refine_ls_shift/su_mean 0.000
_refine_ls_structure_factor_coef Fsqd
_refine_ls_weighting_details 'calc w=1/[\s^2^(Fo^2^)+(0.0353P)^2^+1.7717P] where P=(Fo^2^+2Fc^2^)/3'
_refine_ls_weighting_scheme calc
_refine_ls_wR_factor_gt 0.0791
_refine_ls_wR_factor_ref 0.0850
_reflns_number_gt 3605
_reflns_number_total 4369
_reflns_threshold_expression >2sigma(I)
_cod_data_source_file c1ce05577a.txt
_cod_data_source_block hct26
_cod_original_sg_symbol_H-M P21/C
_cod_database_code 7206929

loop_
_symmetry_equiv_pos_as_xyz
'x, y, z'
'-x, y+1/2, -z+1/2'
'-x, -y, -z'
'x, -y-1/2, z-1/2'

loop_
_atom_site_label
_atom_site_type_symbol
_atom_site_fract_x
_atom_site_fract_y
_atom_site_fract_z
_atom_site_U_iso_or_equiv
_atom_site_adp_type
_atom_site_occupancy
_atom_site_symmetry_multiplicity
_atom_site_calc_flag
_atom_site_refinement_flags
C1 C 0.6222(3) -0.04756(12) 0.8838(3) 0.0237(6) Uani 1 1 d .
C2 C 0.6993(4) -0.05857(13) 0.4147(3) 0.0268(6) Uani 1 1 d .
C3 C 0.6891(3) -0.09012(12) 0.5430(3) 0.0244(6) Uani 1 1 d .
C4 C 0.6602(3) -0.05665(13) 0.6500(3) 0.0235(6) Uani 1 1 d .
H4 H 0.6462 -0.0150 0.6418 0.028 Uiso 1 1 calc R
C5 C 0.6522(3) -0.08485(12) 0.7688(3) 0.0234(6) Uani 1 1 d .
C6 C 0.6736(4) -0.14749(13) 0.7809(3) 0.0296(6) Uani 1 1 d .
H6 H 0.6711 -0.1668 0.8607 0.036 Uiso 1 1 calc R
C7 C 0.6983(4) -0.18041(13) 0.6732(3) 0.0312(7) Uani 1 1 d .
C8 C 0.7061(4) -0.15272(13) 0.5546(3) 0.0285(6) Uani 1 1 d .
H8 H 0.7226 -0.1757 0.4830 0.034 Uiso 1 1 calc R
C9 C -0.0056(4) 0.09367(17) 0.8762(3) 0.0429(8) Uani 1 1 d .
H9 H 0.0431 0.0993 0.9651 0.051 Uiso 1 1 calc R
C10 C -0.0461(4) 0.06324(14) 0.6807(3) 0.0349(7) Uani 1 1 d .
H10 H -0.0373 0.0441 0.6021 0.042 Uiso 1 1 calc R
C11 C -0.3027(4) 0.11856(14) 0.5922(3) 0.0354(7) Uani 1 1 d .
H11A H -0.3925 0.1254 0.6338 0.043 Uiso 1 1 calc R
H11B H -0.3317 0.0865 0.5272 0.043 Uiso 1 1 calc R
C12 C -0.2692(4) 0.17626(14) 0.5216(3) 0.0382(7) Uani 1 1 d .
H12A H -0.1688 0.1715 0.4938 0.046 Uiso 1 1 calc R
H12B H -0.3522 0.1813 0.4421 0.046 Uiso 1 1 calc R
C13 C -0.2609(5) 0.23337(14) 0.6049(4) 0.0399(8) Uani 1 1 d .
H13A H -0.3624 0.2400 0.6296 0.048 Uiso 1 1 calc R
H13B H -0.1797 0.2288 0.6857 0.048 Uiso 1 1 calc R
C14 C -0.2218(5) 0.28674(14) 0.5275(4) 0.0447(9) Uani 1 1 d .
H14A H -0.1201 0.2797 0.5033 0.054 Uiso 1 1 calc R
H14B H -0.3022 0.2903 0.4459 0.054 Uiso 1 1 calc R
C15 C -0.2923(4) 0.39482(13) 0.5668(3) 0.0306(6) Uani 1 1 d .
H15 H -0.3710 0.4003 0.4903 0.037 Uiso 1 1 calc R
C16 C -0.1278(5) 0.40753(15) 0.7466(4) 0.0475(9) Uani 1 1 d .
H16 H -0.0701 0.4263 0.8226 0.057 Uiso 1 1 calc R
I1 I 0.71775(4) -0.275208(10) 0.68964(2) 0.05698(11) Uani 1 1 d .
N1 N 0.0582(3) 0.05818(12) 0.7945(3) 0.0333(6) Uani 1 1 d .
N2 N -0.1408(4) 0.11954(14) 0.8215(3) 0.0442(7) Uani 1 1 d .
N3 N -0.1649(3) 0.09915(11) 0.6937(3) 0.0306(5) Uani 1 1 d .
N4 N -0.2136(3) 0.34388(11) 0.6010(3) 0.0357(6) Uani 1 1 d .
N5 N -0.1047(4) 0.35108(14) 0.7175(3) 0.0527(8) Uani 1 1 d .
N6 N -0.2425(3) 0.43669(11) 0.6573(3) 0.0305(5) Uani 1 1 d .
O1 O 0.5601(3) 0.00364(9) 0.8598(2) 0.0309(5) Uani 1 1 d .
O2 O 0.6639(3) -0.07140(9) 0.99794(18) 0.0297(5) Uani 1 1 d .
O3 O 0.7506(3) -0.00590(10) 0.4195(2) 0.0429(6) Uani 1 1 d .
O4 O 0.6561(3) -0.08758(9) 0.30712(19) 0.0316(5) Uani 1 1 d .
Zn1 Zn 0.30650(4) 0.025915(14) 0.83044(3) 0.02429(10) Uani 1 1 d .

loop_
_atom_site_aniso_label
_atom_site_aniso_U_11
_atom_site_aniso_U_22
_atom_site_aniso_U_33
_atom_site_aniso_U_23
_atom_site_aniso_U_13
_atom_site_aniso_U_12
C1 0.0250(14) 0.0254(14) 0.0221(13) -0.0007(10) 0.0082(11) 0.0004(11)
C2 0.0321(16) 0.0275(14) 0.0230(14) 0.0045(11) 0.0112(12) 0.0070(12)
C3 0.0311(15) 0.0243(13) 0.0175(12) 0.0007(10) 0.0047(11) 0.0008(11)
C4 0.0287(15) 0.0212(13) 0.0206(13) 0.0005(10) 0.0052(11) 0.0009(11)
C5 0.0276(14) 0.0238(13) 0.0179(12) -0.0007(10) 0.0031(11) 0.0014(11)
C6 0.0442(18) 0.0255(14) 0.0199(13) 0.0028(11) 0.0085(12) 0.0025(13)
C7 0.0529(19) 0.0194(14) 0.0213(14) 0.0019(10) 0.0079(13) 0.0058(12)
C8 0.0457(18) 0.0238(14) 0.0173(13) -0.0022(10) 0.0095(12) 0.0055(12)
C9 0.047(2) 0.055(2) 0.0280(16) -0.0030(15) 0.0108(15) 0.0139(17)
C10 0.0387(18) 0.0332(16) 0.0321(16) -0.0060(13) 0.0063(13) 0.0047(13)
C11 0.0313(17) 0.0264(15) 0.0451(19) -0.0020(13) 0.0002(14) -0.0009(12)
C12 0.048(2) 0.0268(16) 0.0380(17) 0.0004(13) 0.0044(15) 0.0025(14)
C13 0.056(2) 0.0258(16) 0.0408(19) 0.0013(13) 0.0165(16) 0.0015(14)
C14 0.073(3) 0.0239(15) 0.0408(19) -0.0017(14) 0.0200(18) 0.0044(16)
C15 0.0389(17) 0.0241(14) 0.0303(15) 0.0016(12) 0.0107(13) 0.0033(12)
C16 0.058(2) 0.0315(17) 0.045(2) -0.0004(15) -0.0069(17) 0.0044(16)
I1 0.1120(3) 0.02146(12) 0.03825(15) 0.00339(8) 0.01785(14) 0.01122(12)
N1 0.0337(14) 0.0351(14) 0.0316(14) -0.0010(11) 0.0080(11) 0.0063(11)
N2 0.0452(17) 0.0510(18) 0.0372(16) -0.0057(13) 0.0106(13) 0.0136(14)
N3 0.0318(14) 0.0243(12) 0.0352(14) -0.0008(10) 0.0065(11) 0.0012(10)
N4 0.0515(17) 0.0214(12) 0.0351(14) 0.0022(10) 0.0116(12) 0.0031(11)
N5 0.065(2) 0.0327(15) 0.0515(19) 0.0006(14) -0.0068(16) 0.0139(15)
N6 0.0397(14) 0.0226(12) 0.0303(13) -0.0001(10) 0.0097(11) -0.0003(10)
O1 0.0388(12) 0.0268(10) 0.0286(11) -0.0017(8) 0.0109(9) 0.0063(9)
O2 0.0430(12) 0.0330(11) 0.0140(9) -0.0021(8) 0.0080(8) 0.0078(9)
O3 0.0703(17) 0.0265(11) 0.0376(13) 0.0035(9) 0.0240(12) -0.0054(11)
O4 0.0454(13) 0.0338(11) 0.0162(9) 0.0044(8) 0.0078(9) 0.0013(9)
Zn1 0.0369(2) 0.01984(17) 0.01707(16) 0.00136(11) 0.00777(13) 0.00136(13)

loop_
_atom_type_symbol
_atom_type_description
_atom_type_scat_dispersion_real
_atom_type_scat_dispersion_imag
_atom_type_scat_source
C C 0.0033 0.0016 'International Tables Vol C Tables 4.2.6.8 and 6.1.1.4'
H H 0.0000 0.0000 'International Tables Vol C Tables 4.2.6.8 and 6.1.1.4'
N N 0.0061 0.0033 'International Tables Vol C Tables 4.2.6.8 and 6.1.1.4'
O O 0.0106 0.0060 'International Tables Vol C Tables 4.2.6.8 and 6.1.1.4'
Zn Zn 0.2839 1.4301 'International Tables Vol C Tables 4.2.6.8 and 6.1.1.4'
I I -0.4742 1.8119 'International Tables Vol C Tables 4.2.6.8 and 6.1.1.4'

loop_
_geom_angle_atom_site_label_1
_geom_angle_atom_site_label_2
_geom_angle_atom_site_label_3
_geom_angle
_geom_angle_site_symmetry_1
_geom_angle_site_symmetry_3
O1 C1 O2 125.6(3) . .
O1 C1 C5 118.4(2) . .
O2 C1 C5 116.0(2) . .
O3 C2 O4 123.0(3) . .
O3 C2 C3 118.9(3) . .
O4 C2 C3 118.0(3) . .
C4 C3 C8 119.5(2) . .
C4 C3 C2 119.9(2) . .
C8 C3 C2 120.5(2) . .
C5 C4 C3 120.6(3) . .
C5 C4 H4 119.7 . .
C3 C4 H4 119.7 . .
C4 C5 C6 119.5(2) . .
C4 C5 C1 119.7(2) . .
C6 C5 C1 120.8(2) . .
C7 C6 C5 119.4(3) . .
C7 C6 H6 120.3 . .
C5 C6 H6 120.3 . .
C6 C7 C8 121.4(3) . .
C6 C7 I1 118.9(2) . .
C8 C7 I1 119.6(2) . .
C7 C8 C3 119.5(3) . .
C7 C8 H8 120.3 . .
C3 C8 H8 120.3 . .
N2 C9 N1 115.3(3) . .
N2 C9 H9 122.4 . .
N1 C9 H9 122.4 . .
N1 C10 N3 110.7(3) . .
N1 C10 H10 124.6 . .
N3 C10 H10 124.6 . .
N3 C11 C12 112.3(3) . .
N3 C11 H11A 109.1 . .
C12 C11 H11A 109.1 . .
N3 C11 H11B 109.1 . .
C12 C11 H11B 109.1 . .
H11A C11 H11B 107.9 . .
C13 C12 C11 114.6(3) . .
C13 C12 H12A 108.6 . .
C11 C12 H12A 108.6 . .
C13 C12 H12B 108.6 . .
C11 C12 H12B 108.6 . .
H12A C12 H12B 107.6 . .
C14 C13 C12 110.0(3) . .
C14 C13 H13A 109.7 . .
C12 C13 H13A 109.7 . .
C14 C13 H13B 109.7 . .
C12 C13 H13B 109.7 . .
H13A C13 H13B 108.2 . .
N4 C14 C13 113.2(3) . .
N4 C14 H14A 108.9 . .
C13 C14 H14A 108.9 . .
N4 C14 H14B 108.9 . .
C13 C14 H14B 108.9 . .
H14A C14 H14B 107.7 . .
N6 C15 N4 109.9(3) . .
N6 C15 H15 125.1 . .
N4 C15 H15 125.1 . .
N5 C16 N6 115.0(3) . .
N5 C16 H16 122.5 . .
N6 C16 H16 122.5 . .
C10 N1 C9 102.4(3) . .
C10 N1 Zn1 128.8(2) . .
C9 N1 Zn1 126.2(2) . .
C9 N2 N3 102.1(3) . .
C10 N3 N2 109.5(3) . .
C10 N3 C11 128.8(3) . .
N2 N3 C11 121.6(3) . .
C15 N4 N5 110.5(3) . .
C15 N4 C14 129.1(3) . .
N5 N4 C14 120.2(3) . .
C16 N5 N4 101.7(3) . .
C15 N6 C16 102.9(3) . .
C15 N6 Zn1 131.7(2) . 2_556
C16 N6 Zn1 125.3(2) . 2_556
C1 O1 Zn1 126.81(19) . .
C1 O2 Zn1 124.54(18) . 3_657
C2 O4 Zn1 102.07(18) . 3_656
O2 Zn1 O4 105.54(8) 3_657 3_656
O2 Zn1 N6 114.38(9) 3_657 2_546
O4 Zn1 N6 140.03(9) 3_656 2_546
O2 Zn1 O1 93.20(8) 3_657 .
O4 Zn1 O1 86.98(8) 3_656 .
N6 Zn1 O1 92.68(9) 2_546 .
O2 Zn1 N1 85.52(9) 3_657 .
O4 Zn1 N1 87.51(9) 3_656 .
N6 Zn1 N1 93.39(10) 2_546 .
O1 Zn1 N1 173.79(9) . .

loop_
_geom_bond_atom_site_label_1
_geom_bond_atom_site_label_2
_geom_bond_distance
_geom_bond_site_symmetry_2
C1 O1 1.253(3) .
C1 O2 1.268(3) .
C1 C5 1.509(4) .
C2 O3 1.242(4) .
C2 O4 1.265(3) .
C2 C3 1.512(4) .
C3 C4 1.393(4) .
C3 C8 1.394(4) .
C4 C5 1.388(4) .
C4 H4 0.9300 .
C5 C6 1.399(4) .
C6 C7 1.380(4) .
C6 H6 0.9300 .
C7 C8 1.380(4) .
C7 I1 2.106(3) .
C8 H8 0.9300 .
C9 N2 1.309(4) .
C9 N1 1.349(4) .
C9 H9 0.9300 .
C10 N1 1.319(4) .
C10 N3 1.321(4) .
C10 H10 0.9300 .
C11 N3 1.465(4) .
C11 C12 1.526(4) .
C11 H11A 0.9700 .
C11 H11B 0.9700 .
C12 C13 1.519(4) .
C12 H12A 0.9700 .
C12 H12B 0.9700 .
C13 C14 1.501(5) .
C13 H13A 0.9700 .
C13 H13B 0.9700 .
C14 N4 1.467(4) .
C14 H14A 0.9700 .
C14 H14B 0.9700 .
C15 N6 1.318(4) .
C15 N4 1.322(4) .
C15 H15 0.9300 .
C16 N5 1.308(5) .
C16 N6 1.357(4) .
C16 H16 0.9300 .
N1 Zn1 2.202(3) .
N2 N3 1.365(4) .
N4 N5 1.364(4) .
N6 Zn1 2.059(2) 2_556
O1 Zn1 2.189(2) .
O2 Zn1 2.0015(19) 3_657
O4 Zn1 2.040(2) 3_656
Zn1 O2 2.0015(19) 3_657
Zn1 O4 2.040(2) 3_656
Zn1 N6 2.059(2) 2_546

loop_
_geom_torsion_atom_site_label_1
_geom_torsion_atom_site_label_2
_geom_torsion_atom_site_label_3
_geom_torsion_atom_site_label_4
_geom_torsion
_geom_torsion_site_symmetry_4
O3 C2 C3 C4 31.1(4) .
O4 C2 C3 C4 -149.5(3) .
O3 C2 C3 C8 -149.8(3) .
O4 C2 C3 C8 29.6(4) .
C8 C3 C4 C5 1.6(4) .
C2 C3 C4 C5 -179.3(3) .
C3 C4 C5 C6 0.1(4) .
C3 C4 C5 C1 179.5(3) .
O1 C1 C5 C4 20.5(4) .
O2 C1 C5 C4 -159.1(3) .
O1 C1 C5 C6 -160.1(3) .
O2 C1 C5 C6 20.3(4) .
C4 C5 C6 C7 -1.6(4) .
C1 C5 C6 C7 179.0(3) .
C5 C6 C7 C8 1.5(5) .
C5 C6 C7 I1 -176.7(2) .
C6 C7 C8 C3 0.2(5) .
I1 C7 C8 C3 178.4(2) .
C4 C3 C8 C7 -1.7(4) .
C2 C3 C8 C7 179.2(3) .
N3 C11 C12 C13 -72.7(4) .
C11 C12 C13 C14 178.0(3) .
C12 C13 C14 N4 179.3(3) .
N3 C10 N1 C9 -0.3(4) .
N3 C10 N1 Zn1 -162.6(2) .
N2 C9 N1 C10 0.4(4) .
N2 C9 N1 Zn1 163.4(3) .
N1 C9 N2 N3 -0.4(4) .
N1 C10 N3 N2 0.0(4) .
N1 C10 N3 C11 177.9(3) .
C9 N2 N3 C10 0.2(4) .
C9 N2 N3 C11 -177.8(3) .
C12 C11 N3 C10 -89.1(4) .
C12 C11 N3 N2 88.5(4) .
N6 C15 N4 N5 -1.0(4) .
N6 C15 N4 C14 -175.9(3) .
C13 C14 N4 C15 -124.4(4) .
C13 C14 N4 N5 61.1(5) .
N6 C16 N5 N4 -0.2(5) .
C15 N4 N5 C16 0.7(4) .
C14 N4 N5 C16 176.2(3) .
N4 C15 N6 C16 0.7(4) .
N4 C15 N6 Zn1 178.9(2) 2_556
N5 C16 N6 C15 -0.3(5) .
N5 C16 N6 Zn1 -178.6(3) 2_556
O2 C1 O1 Zn1 -85.4(3) .
C5 C1 O1 Zn1 95.0(3) .
O1 C1 O2 Zn1 -16.7(4) 3_657
C5 C1 O2 Zn1 162.87(18) 3_657
O3 C2 O4 Zn1 -0.5(3) 3_656
C3 C2 O4 Zn1 -179.9(2) 3_656
C1 O1 Zn1 O2 110.3(2) 3_657
C1 O1 Zn1 O4 -144.3(2) 3_656
C1 O1 Zn1 N6 -4.3(2) 2_546
C1 O1 Zn1 N1 -171.8(7) .
C10 N1 Zn1 O2 158.8(3) 3_657
C9 N1 Zn1 O2 0.4(3) 3_657
C10 N1 Zn1 O4 53.0(3) 3_656
C9 N1 Zn1 O4 -105.5(3) 3_656
C10 N1 Zn1 N6 -87.0(3) 2_546
C9 N1 Zn1 N6 114.6(3) 2_546
C10 N1 Zn1 O1 80.5(9) .
C9 N1 Zn1 O1 -77.9(9) .
